data_7026727
loop_
_publ_author_name
'Yakubovich, Shiri'
'Kalikhman, Inna'
'Kost, Daniel'

_publ_section_title
;
 Facile central-element exchange in neutral hexacoordinate germanium and
 silicon complexes; synthesis and characterization of germanium complexes.
;
_journal_issue 39
_journal_name_full 'Dalton transactions (Cambridge, England : 2003)'
_journal_page_first 9241
_journal_page_last 9244
_journal_paper_doi 10.1039/c0dt00625d
_journal_volume 39
_journal_year 2010
_chemical_formula_moiety 'C8 H12 Cl2 F6 Ge N4 O2'
_chemical_formula_sum 'C8 H12 Cl2 F6 Ge N4 O2'
_chemical_formula_weight 453.71
_chemical_name_common
;Bis(N-(dimethylamino)trifluoroacetimidato-
N,O)dichlorogermanium
;
_chemical_name_systematic
;
Bis(N-(dimethylamino)trifluoroacetimidato-N,O)dichlorogermanium
;
_space_group_IT_number 14
_symmetry_cell_setting monoclinic
_symmetry_space_group_name_Hall '-P 2yn'
_symmetry_space_group_name_H-M 'P 1 21/n 1'
_atom_sites_solution_hydrogens geom
_atom_sites_solution_primary direct
_atom_sites_solution_secondary difmap
_audit_creation_method SHELXL-97
_cell_angle_alpha 90.000(5)
_cell_angle_beta 92.376(5)
_cell_angle_gamma 90.000(5)
_cell_formula_units_Z 4
_cell_length_a 7.045(5)
_cell_length_b 15.094(5)
_cell_length_c 16.053(5)
_cell_measurement_reflns_used 4879
_cell_measurement_temperature 200(2)
_cell_measurement_theta_max 25.66
_cell_measurement_theta_min 2.54
_cell_volume 1705.6(14)
_computing_cell_refinement 'Bruker SMART'
_computing_data_collection 'Bruker SMART'
_computing_data_reduction 'Bruker SAINT'
_computing_molecular_graphics 'Bruker SHELXTL'
_computing_publication_material 'Bruker SHELXTL'
_computing_structure_refinement 'SHELXL-97 (Sheldrick, 2008)'
_computing_structure_solution 'Bruker SHELXTL'
_diffrn_ambient_temperature 200(2)
_diffrn_measured_fraction_theta_full 0.992
_diffrn_measured_fraction_theta_max 0.992
_diffrn_measurement_device_type 'CCD area detector'
_diffrn_measurement_method 'phi and omega scans'
_diffrn_radiation_monochromator graphite
_diffrn_radiation_source 'sealed tube'
_diffrn_radiation_type MoK\a
_diffrn_radiation_wavelength 0.71073
_diffrn_reflns_av_R_equivalents 0.0614
_diffrn_reflns_av_sigmaI/netI 0.0471
_diffrn_reflns_limit_h_max 8
_diffrn_reflns_limit_h_min -7
_diffrn_reflns_limit_k_max 17
_diffrn_reflns_limit_k_min -16
_diffrn_reflns_limit_l_max 18
_diffrn_reflns_limit_l_min -19
_diffrn_reflns_number 15632
_diffrn_reflns_theta_full 25.00
_diffrn_reflns_theta_max 25.00
_diffrn_reflns_theta_min 3.19
_exptl_absorpt_coefficient_mu 2.178
_exptl_absorpt_correction_type none
_exptl_crystal_colour colourless
_exptl_crystal_density_diffrn 1.767
_exptl_crystal_density_method 'not measured'
_exptl_crystal_description plate
_exptl_crystal_F_000 896
_exptl_crystal_size_max 0.10
_exptl_crystal_size_mid 0.10
_exptl_crystal_size_min 0.02
_refine_diff_density_max 0.694
_refine_diff_density_min -0.641
_refine_diff_density_rms 0.095
_refine_ls_extinction_method none
_refine_ls_goodness_of_fit_ref 1.039
_refine_ls_hydrogen_treatment none
_refine_ls_matrix_type full
_refine_ls_number_parameters 208
_refine_ls_number_reflns 2984
_refine_ls_number_restraints 28
_refine_ls_restrained_S_all 1.438
_refine_ls_R_factor_all 0.0703
_refine_ls_R_factor_gt 0.0466
_refine_ls_shift/su_max 0.005
_refine_ls_shift/su_mean 0.001
_refine_ls_structure_factor_coef Fsqd
_refine_ls_weighting_details 'calc w=1/[\s^2^(Fo^2^)+(0.0532P)^2^+3.1902P] where P=(Fo^2^+2Fc^2^)/3'
_refine_ls_weighting_scheme calc
_refine_ls_wR_factor_gt 0.1070
_refine_ls_wR_factor_ref 0.1193
_reflns_number_gt 2239
_reflns_number_total 2984
_reflns_threshold_expression >2\s(I)
_cod_data_source_file c0dt00625d.txt
_cod_data_source_block 2
_cod_depositor_comments
;
The following automatic conversions were performed:

'_symmetry_cell_setting' value 'Monoclinic' changed to 'monoclinic'
according to /home/saulius/struct/CIF-dictionaries/cif_core.dic
dictionary named 'cif_core.dic' version 2.4.2 from 2011-04-26.

Automatic conversion script
Id: cif_fix_values 1891 2012-01-12 08:04:46Z andrius 
;
_cod_original_sg_symbol_H-M 'P2(1)/n '
_cod_database_code 7026727

loop_
_symmetry_equiv_pos_as_xyz
'x, y, z'
'-x+1/2, y+1/2, -z+1/2'
'-x, -y, -z'
'x-1/2, -y-1/2, z-1/2'

loop_
_atom_site_label
_atom_site_type_symbol
_atom_site_fract_x
_atom_site_fract_y
_atom_site_fract_z
_atom_site_U_iso_or_equiv
_atom_site_adp_type
_atom_site_occupancy
_atom_site_symmetry_multiplicity
_atom_site_calc_flag
_atom_site_refinement_flags
C1 C 0.7631(12) 0.3920(6) -0.0169(6) 0.061(2) Uani 1 1 d DU
C2 C 0.6643(10) 0.3121(5) 0.0147(4) 0.0377(16) Uani 1 1 d .
C3 C 0.4151(10) 0.3746(5) 0.2743(5) 0.0467(19) Uani 1 1 d .
C4 C 0.5098(9) 0.2944(5) 0.2391(4) 0.0360(16) Uani 1 1 d .
C5 C 0.4553(11) 0.1322(5) -0.0564(4) 0.0482(19) Uani 1 1 d .
H5A H 0.5865 0.1179 -0.0636 0.072 Uiso 1 1 calc R
H5B H 0.3983 0.1514 -0.1087 0.072 Uiso 1 1 calc R
H5C H 0.3899 0.0807 -0.0374 0.072 Uiso 1 1 calc R
C6 C 0.2343(9) 0.2248(6) 0.0145(5) 0.053(2) Uani 1 1 d .
H6A H 0.2203 0.2713 0.0546 0.079 Uiso 1 1 calc R
H6B H 0.1697 0.1727 0.0325 0.079 Uiso 1 1 calc R
H6C H 0.1803 0.2435 -0.0386 0.079 Uiso 1 1 calc R
C7 C 0.9460(9) 0.2058(6) 0.2299(5) 0.055(2) Uani 1 1 d .
H7A H 0.9645 0.2559 0.1943 0.082 Uiso 1 1 calc R
H7B H 1.0070 0.1548 0.2073 0.082 Uiso 1 1 calc R
H7C H 1.0001 0.2181 0.2845 0.082 Uiso 1 1 calc R
C8 C 0.7114(12) 0.1092(5) 0.2907(5) 0.0509(19) Uani 1 1 d .
H8A H 0.5786 0.0967 0.2947 0.076 Uiso 1 1 calc R
H8B H 0.7662 0.1216 0.3452 0.076 Uiso 1 1 calc R
H8C H 0.7738 0.0588 0.2676 0.076 Uiso 1 1 calc R
N1 N 0.5215(8) 0.2838(4) -0.0304(4) 0.0399(14) Uani 1 1 d .
N2 N 0.4419(7) 0.2046(4) 0.0064(3) 0.0327(13) Uani 1 1 d .
N3 N 0.6579(8) 0.2642(4) 0.2796(3) 0.0409(14) Uani 1 1 d .
N4 N 0.7360(7) 0.1879(4) 0.2354(3) 0.0352(13) Uani 1 1 d .
O1 O 0.7377(6) 0.2773(3) 0.0831(3) 0.0382(11) Uani 1 1 d .
O2 O 0.4305(6) 0.2643(3) 0.1701(3) 0.0380(11) Uani 1 1 d .
F1 F 0.6876(11) 0.4296(5) -0.0816(5) 0.141(3) Uani 1 1 d DU
F3 F 0.9418(8) 0.3864(4) -0.0188(5) 0.121(3) Uani 1 1 d DU
F2 F 0.7418(11) 0.4610(4) 0.0448(5) 0.127(3) Uani 1 1 d DU
F4 F 0.2292(7) 0.3662(4) 0.2751(4) 0.0889(19) Uani 1 1 d .
F5 F 0.4430(10) 0.4452(4) 0.2271(5) 0.103(2) Uani 1 1 d .
F6 F 0.4753(9) 0.3957(5) 0.3496(4) 0.114(3) Uani 1 1 d .
Cl1 Cl 0.3864(2) 0.07119(12) 0.15088(11) 0.0427(5) Uani 1 1 d .
Cl2 Cl 0.8037(2) 0.08473(12) 0.07083(10) 0.0409(5) Uani 1 1 d .
Ge1 Ge 0.58913(9) 0.17757(4) 0.11885(4) 0.0279(2) Uani 1 1 d .

loop_
_atom_site_aniso_label
_atom_site_aniso_U_11
_atom_site_aniso_U_22
_atom_site_aniso_U_33
_atom_site_aniso_U_23
_atom_site_aniso_U_13
_atom_site_aniso_U_12
C1 0.051(5) 0.052(5) 0.080(6) 0.022(4) -0.001(4) -0.010(4)
C2 0.040(4) 0.040(4) 0.033(4) 0.004(3) 0.008(3) 0.000(3)
C3 0.042(4) 0.046(5) 0.052(5) -0.014(4) 0.001(4) -0.003(4)
C4 0.033(4) 0.042(4) 0.033(4) -0.002(3) 0.008(3) -0.005(3)
C5 0.064(5) 0.051(5) 0.029(4) -0.009(3) -0.008(3) -0.003(4)
C6 0.028(4) 0.086(6) 0.043(4) -0.001(4) -0.007(3) 0.001(4)
C7 0.031(4) 0.092(7) 0.040(4) -0.009(4) -0.008(3) -0.004(4)
C8 0.063(5) 0.052(5) 0.037(4) 0.007(4) -0.008(3) 0.006(4)
N1 0.041(3) 0.044(4) 0.035(3) 0.005(3) 0.001(3) -0.003(3)
N2 0.032(3) 0.041(3) 0.026(3) -0.004(2) 0.002(2) -0.007(2)
N3 0.042(3) 0.049(4) 0.031(3) -0.006(3) 0.002(3) 0.003(3)
N4 0.033(3) 0.046(3) 0.027(3) -0.003(3) 0.000(2) 0.005(3)
O1 0.036(3) 0.043(3) 0.035(3) 0.007(2) -0.006(2) -0.010(2)
O2 0.038(3) 0.046(3) 0.030(3) -0.012(2) -0.002(2) 0.005(2)
F1 0.148(6) 0.124(6) 0.146(6) 0.100(5) -0.059(5) -0.069(5)
F3 0.054(3) 0.087(4) 0.225(8) 0.065(5) 0.049(4) -0.006(3)
F2 0.160(7) 0.063(4) 0.161(6) -0.014(4) 0.056(5) -0.040(4)
F4 0.049(3) 0.085(4) 0.134(5) -0.056(4) 0.027(3) -0.005(3)
F5 0.122(5) 0.055(4) 0.137(6) 0.005(4) 0.051(4) 0.013(3)
F6 0.126(5) 0.125(6) 0.089(4) -0.073(4) -0.037(4) 0.059(4)
Cl1 0.0381(9) 0.0499(11) 0.0406(10) 0.0051(8) 0.0092(7) -0.0112(8)
Cl2 0.0333(9) 0.0501(11) 0.0399(10) -0.0098(8) 0.0062(7) 0.0035(8)
Ge1 0.0251(4) 0.0368(4) 0.0222(4) -0.0010(3) 0.0030(2) -0.0021(3)

loop_
_atom_type_symbol
_atom_type_description
_atom_type_scat_dispersion_real
_atom_type_scat_dispersion_imag
_atom_type_scat_source
C C 0.0033 0.0016 'International Tables Vol C Tables 4.2.6.8 and 6.1.1.4'
H H 0.0000 0.0000 'International Tables Vol C Tables 4.2.6.8 and 6.1.1.4'
N N 0.0061 0.0033 'International Tables Vol C Tables 4.2.6.8 and 6.1.1.4'
O O 0.0106 0.0060 'International Tables Vol C Tables 4.2.6.8 and 6.1.1.4'
F F 0.0171 0.0103 'International Tables Vol C Tables 4.2.6.8 and 6.1.1.4'
Cl Cl 0.1484 0.1585 'International Tables Vol C Tables 4.2.6.8 and 6.1.1.4'
Ge Ge 0.1547 1.8001 'International Tables Vol C Tables 4.2.6.8 and 6.1.1.4'

loop_
_geom_angle_atom_site_label_1
_geom_angle_atom_site_label_2
_geom_angle_atom_site_label_3
_geom_angle
F3 C1 F1 113.1(8)
F3 C1 F2 101.3(8)
F1 C1 F2 100.6(8)
F3 C1 C2 115.6(7)
F1 C1 C2 116.8(7)
F2 C1 C2 106.6(7)
N1 C2 O1 127.8(6)
N1 C2 C1 116.2(6)
O1 C2 C1 116.0(6)
F6 C3 F4 107.5(7)
F6 C3 F5 106.5(7)
F4 C3 F5 104.7(7)
F6 C3 C4 114.3(7)
F4 C3 C4 112.5(6)
F5 C3 C4 110.7(6)
N3 C4 O2 128.0(6)
N3 C4 C3 117.2(6)
O2 C4 C3 114.8(6)
N2 C5 H5A 109.5
N2 C5 H5B 109.5
H5A C5 H5B 109.5
N2 C5 H5C 109.5
H5A C5 H5C 109.5
H5B C5 H5C 109.5
N2 C6 H6A 109.5
N2 C6 H6B 109.5
H6A C6 H6B 109.5
N2 C6 H6C 109.5
H6A C6 H6C 109.5
H6B C6 H6C 109.5
N4 C7 H7A 109.5
N4 C7 H7B 109.5
H7A C7 H7B 109.5
N4 C7 H7C 109.5
H7A C7 H7C 109.5
H7B C7 H7C 109.5
N4 C8 H8A 109.5
N4 C8 H8B 109.5
H8A C8 H8B 109.5
N4 C8 H8C 109.5
H8A C8 H8C 109.5
H8B C8 H8C 109.5
C2 N1 N2 110.5(5)
N1 N2 C5 106.9(5)
N1 N2 C6 105.1(5)
C5 N2 C6 107.2(5)
N1 N2 Ge1 109.0(4)
C5 N2 Ge1 113.5(4)
C6 N2 Ge1 114.5(4)
C4 N3 N4 110.1(5)
N3 N4 C8 106.3(5)
N3 N4 C7 106.0(5)
C8 N4 C7 108.3(6)
N3 N4 Ge1 107.9(4)
C8 N4 Ge1 113.8(4)
C7 N4 Ge1 114.0(4)
C2 O1 Ge1 111.3(4)
C4 O2 Ge1 111.4(4)
O2 Ge1 O1 85.9(2)
O2 Ge1 N2 87.7(2)
O1 Ge1 N2 81.17(19)
O2 Ge1 N4 80.9(2)
O1 Ge1 N4 87.4(2)
N2 Ge1 N4 164.5(2)
O2 Ge1 Cl2 172.26(14)
O1 Ge1 Cl2 90.19(15)
N2 Ge1 Cl2 98.29(15)
N4 Ge1 Cl2 92.20(15)
O2 Ge1 Cl1 90.14(15)
O1 Ge1 Cl1 172.49(14)
N2 Ge1 Cl1 92.31(15)
N4 Ge1 Cl1 98.31(16)
Cl2 Ge1 Cl1 94.45(8)

loop_
_geom_bond_atom_site_label_1
_geom_bond_atom_site_label_2
_geom_bond_distance
C1 F3 1.264(9)
C1 F1 1.279(10)
C1 F2 1.449(10)
C1 C2 1.493(10)
C2 N1 1.288(9)
C2 O1 1.304(8)
C3 F6 1.304(9)
C3 F4 1.316(8)
C3 F5 1.326(10)
C3 C4 1.505(10)
C4 N3 1.289(9)
C4 O2 1.302(8)
C5 N2 1.492(9)
C5 H5A 0.9600
C5 H5B 0.9600
C5 H5C 0.9600
C6 N2 1.506(8)
C6 H6A 0.9600
C6 H6B 0.9600
C6 H6C 0.9600
C7 N4 1.510(8)
C7 H7A 0.9600
C7 H7B 0.9600
C7 H7C 0.9600
C8 N4 1.497(9)
C8 H8A 0.9600
C8 H8B 0.9600
C8 H8C 0.9600
N1 N2 1.456(7)
N2 Ge1 2.085(5)
N3 N4 1.472(8)
N4 Ge1 2.106(5)
O1 Ge1 1.934(4)
O2 Ge1 1.928(4)
Cl1 Ge1 2.2234(19)
Cl2 Ge1 2.2226(19)
